data_1505987
loop_
_publ_author_name
'Ellis-Holder, Keisha K'
'Peppers, Brian P.'
'Kovalevsky, Andrei Yu'
'Diver, Steven T.'

_publ_section_title
;
 Macrocycle ring expansion by double Stevens rearrangement.
;
_journal_issue 12
_journal_name_full 'Organic letters'
_journal_page_first 2511
_journal_page_last 2514
_journal_paper_doi 10.1021/ol060657a
_journal_volume 8
_journal_year 2006
_chemical_formula_sum 'C31.18 H36.37 Cl0.37 N2 O9 S2'
_chemical_formula_weight 660.45
_chemical_name_systematic
; 
 ? 
;
_space_group_IT_number 2
_symmetry_cell_setting triclinic
_symmetry_space_group_name_Hall '-P 1'
_symmetry_space_group_name_H-M 'P -1'
_atom_sites_solution_hydrogens geom
_atom_sites_solution_primary direct
_atom_sites_solution_secondary difmap
_audit_creation_method SHELXL-97
_cell_angle_alpha 111.433(2)
_cell_angle_beta 98.995(2)
_cell_angle_gamma 102.094(2)
_cell_formula_units_Z 4
_cell_length_a 14.2546(14)
_cell_length_b 14.3641(14)
_cell_length_c 17.5605(17)
_cell_measurement_temperature 90(2)
_cell_volume 3163.7(5)
_computing_cell_refinement 'Bruker SMART'
_computing_data_collection 'Bruker SMART'
_computing_data_reduction 'Bruker SHELXTL'
_computing_molecular_graphics 'Bruker SHELXTL'
_computing_publication_material 'Bruker SHELXTL'
_computing_structure_refinement 'SHELXL-97 (Sheldrick, 1997)'
_computing_structure_solution 'SHELXS-97 (Sheldrick, 1990)'
_diffrn_ambient_temperature 90(2)
_diffrn_measured_fraction_theta_full 0.982
_diffrn_measured_fraction_theta_max 0.982
_diffrn_measurement_device_type 'Bruker SMART 1000'
_diffrn_measurement_method 'phi and omega scans'
_diffrn_radiation_monochromator graphite
_diffrn_radiation_source 'rotating anode'
_diffrn_radiation_type MoK\a
_diffrn_radiation_wavelength 0.71073
_diffrn_reflns_av_R_equivalents 0.1017
_diffrn_reflns_av_sigmaI/netI 0.0848
_diffrn_reflns_limit_h_max 16
_diffrn_reflns_limit_h_min -16
_diffrn_reflns_limit_k_max 17
_diffrn_reflns_limit_k_min -17
_diffrn_reflns_limit_l_max 20
_diffrn_reflns_limit_l_min -20
_diffrn_reflns_number 29853
_diffrn_reflns_theta_full 25.02
_diffrn_reflns_theta_max 25.02
_diffrn_reflns_theta_min 1.85
_exptl_absorpt_coefficient_mu 0.256
_exptl_absorpt_correction_T_max 0.9687
_exptl_absorpt_correction_T_min 0.9044
_exptl_absorpt_correction_type none
_exptl_crystal_density_diffrn 1.387
_exptl_crystal_density_method 'not measured'
_exptl_crystal_F_000 1391
_exptl_crystal_size_max 0.40
_exptl_crystal_size_mid 0.13
_exptl_crystal_size_min 0.13
_refine_diff_density_max 1.724
_refine_diff_density_min -0.631
_refine_diff_density_rms 0.130
_refine_ls_extinction_method none
_refine_ls_goodness_of_fit_ref 1.045
_refine_ls_hydrogen_treatment mixed
_refine_ls_matrix_type full
_refine_ls_number_parameters 802
_refine_ls_number_reflns 10956
_refine_ls_number_restraints 0
_refine_ls_restrained_S_all 1.045
_refine_ls_R_factor_all 0.1079
_refine_ls_R_factor_gt 0.0872
_refine_ls_shift/su_max 0.001
_refine_ls_shift/su_mean 0.000
_refine_ls_structure_factor_coef Fsqd
_refine_ls_weighting_details 'calc w=1/[\s^2^(Fo^2^)+(0.1268P)^2^+11.0283P] where P=(Fo^2^+2Fc^2^)/3'
_refine_ls_weighting_scheme calc
_refine_ls_wR_factor_gt 0.2218
_refine_ls_wR_factor_ref 0.2399
_reflns_number_gt 8311
_reflns_number_total 10956
_reflns_threshold_expression >2sigma(I)
_cod_data_source_file ol060657asi20060428_034022.cif
_cod_data_source_block kke
_cod_depositor_comments
;
The following automatic conversions were performed:

'_symmetry_cell_setting' value 'Triclinic' changed to 'triclinic'
according to /home/saulius/struct/CIF-dictionaries/cif_core.dic
dictionary named 'cif_core.dic' version 2.4.1 from 2010-06-29.

Automatic conversion script
Id: cif_fix_values 1715 2011-07-08 13:25:40Z adriana 
;
_cod_original_sg_symbol_H-M P-1
_cod_database_code 1505987

loop_
_symmetry_equiv_pos_as_xyz
'x, y, z'
'-x, -y, -z'

loop_
_atom_site_label
_atom_site_type_symbol
_atom_site_fract_x
_atom_site_fract_y
_atom_site_fract_z
_atom_site_U_iso_or_equiv
_atom_site_adp_type
_atom_site_occupancy
_atom_site_symmetry_multiplicity
_atom_site_calc_flag
_atom_site_refinement_flags
_atom_site_disorder_assembly
_atom_site_disorder_group
S1 S 0.40690(9) 0.77657(9) 0.17715(8) 0.0185(3) Uani 1 1 d . . .
S2 S 0.16196(8) 0.73430(9) 0.48310(7) 0.0156(3) Uani 1 1 d . . .
S3 S 1.32832(8) 1.24780(8) 0.47984(7) 0.0123(3) Uani 1 1 d . . .
S4 S 0.88971(9) 0.90113(9) 0.18614(7) 0.0178(3) Uani 1 1 d . . .
O1 O 0.3372(2) 0.8866(2) 0.3567(2) 0.0180(7) Uani 1 1 d . . .
O2 O 0.2461(3) 0.6139(3) -0.0093(2) 0.0349(10) Uani 1 1 d . . .
O3 O 0.4011(3) 0.6379(3) -0.0256(2) 0.0295(9) Uani 1 1 d . . .
O4 O 0.4847(3) 0.5249(3) 0.0949(3) 0.0286(9) Uani 1 1 d . A .
O5 O 0.5507(4) 0.6941(4) 0.1167(4) 0.0207(12) Uiso 0.63 1 d P A 1
O5' O 0.5620(6) 0.6981(7) 0.1588(6) 0.0147(18) Uiso 0.37 1 d P A 2
O6 O 0.3293(3) 0.7618(3) 0.6775(2) 0.0315(9) Uani 1 1 d . . .
O7 O 0.1862(3) 0.6387(3) 0.5969(2) 0.0244(8) Uani 1 1 d . . .
O8 O 0.4565(2) 0.7972(3) 0.5532(2) 0.0270(8) Uani 1 1 d . . .
O9 O 0.3599(2) 0.9040(2) 0.5777(2) 0.0175(7) Uani 1 1 d . . .
O10 O 1.0713(2) 0.9709(2) 0.3582(2) 0.0173(7) Uani 1 1 d . . .
O11 O 1.2830(3) 1.4253(3) 0.6746(2) 0.0288(9) Uani 1 1 d . . .
O12 O 1.3773(2) 1.4613(2) 0.59171(19) 0.0165(7) Uani 1 1 d . . .
O13 O 1.0794(2) 1.2657(3) 0.5543(2) 0.0213(8) Uani 1 1 d . . .
O14 O 1.1883(2) 1.1795(2) 0.57600(19) 0.0148(7) Uani 1 1 d . . .
O15 O 0.9100(3) 0.8639(3) -0.0100(2) 0.0339(9) Uani 1 1 d . . .
O16 O 0.7505(2) 0.8320(3) -0.0040(2) 0.0201(7) Uani 1 1 d . . .
O17 O 0.7606(3) 1.0713(3) 0.1027(2) 0.0259(8) Uani 1 1 d . . .
O18 O 0.7214(2) 0.9615(3) 0.1647(2) 0.0226(8) Uani 1 1 d . . .
N1 N 0.2301(3) 0.7685(3) 0.2255(2) 0.0155(8) Uani 1 1 d . . .
N2 N 0.1834(3) 0.7764(3) 0.3419(2) 0.0141(8) Uani 1 1 d . . .
N3 N 1.2165(3) 1.0621(3) 0.3400(2) 0.0120(8) Uani 1 1 d . . .
N4 N 1.0956(3) 0.9542(3) 0.2257(2) 0.0151(8) Uani 1 1 d . . .
C1 C 0.3054(4) 0.6010(4) 0.3826(3) 0.0182(10) Uani 1 1 d . . .
C2 C 0.3953(4) 0.6387(4) 0.3646(3) 0.0210(10) Uani 1 1 d . . .
H2A H 0.4545 0.6737 0.4090 0.025 Uiso 1 1 calc R . .
C3 C 0.3977(4) 0.6249(4) 0.2821(3) 0.0192(10) Uani 1 1 d . . .
H3A H 0.4589 0.6505 0.2711 0.023 Uiso 1 1 calc R . .
C4 C 0.3122(4) 0.5743(4) 0.2155(3) 0.0211(11) Uani 1 1 d . . .
C5 C 0.2249(4) 0.5329(4) 0.2336(3) 0.0234(11) Uani 1 1 d . . .
H5A H 0.1664 0.4948 0.1887 0.028 Uiso 1 1 calc R . .
C6 C 0.2210(4) 0.5456(4) 0.3149(3) 0.0209(10) Uani 1 1 d . . .
H6A H 0.1603 0.5164 0.3249 0.025 Uiso 1 1 calc R . .
C7 C 0.3037(4) 0.5607(4) 0.1253(3) 0.0216(11) Uani 1 1 d . . .
H7A H 0.2366 0.5631 0.1027 0.026 Uiso 1 1 calc R . .
H7B H 0.3073 0.4895 0.0927 0.026 Uiso 1 1 calc R . .
C8 C 0.3787(4) 0.6372(4) 0.1057(3) 0.0207(10) Uani 1 1 d . A .
C9 C 0.2868(3) 0.7996(4) 0.1728(3) 0.0178(10) Uani 1 1 d . . .
H9A H 0.2964 0.8752 0.1888 0.021 Uiso 1 1 calc R . .
H9B H 0.2466 0.7623 0.1134 0.021 Uiso 1 1 calc R . .
C10 C 0.2602(3) 0.8180(3) 0.3136(3) 0.0128(9) Uani 1 1 d . . .
C11 C 0.1341(3) 0.7020(4) 0.2000(3) 0.0168(10) Uani 1 1 d . . .
C12 C 0.0727(4) 0.6382(4) 0.1198(3) 0.0217(11) Uani 1 1 d . . .
H12A H 0.0939 0.6327 0.0701 0.026 Uiso 1 1 calc R . .
C13 C -0.0224(4) 0.5823(4) 0.1163(3) 0.0284(12) Uani 1 1 d . . .
H13A H -0.0672 0.5380 0.0627 0.034 Uiso 1 1 calc R . .
C14 C -0.0526(4) 0.5903(4) 0.1896(3) 0.0256(12) Uani 1 1 d . . .
H14A H -0.1179 0.5518 0.1845 0.031 Uiso 1 1 calc R . .
C15 C 0.0101(3) 0.6529(4) 0.2701(3) 0.0182(10) Uani 1 1 d . . .
H15A H -0.0103 0.6574 0.3200 0.022 Uiso 1 1 calc R . .
C16 C 0.1039(3) 0.7081(4) 0.2730(3) 0.0163(10) Uani 1 1 d . . .
C17 C 0.1806(3) 0.8210(3) 0.4295(3) 0.0140(9) Uani 1 1 d . . .
H17A H 0.1269 0.8551 0.4328 0.017 Uiso 1 1 calc R . .
H17B H 0.2439 0.8767 0.4617 0.017 Uiso 1 1 calc R . .
C18 C 0.2820(3) 0.7188(4) 0.5262(3) 0.0190(10) Uani 1 1 d . . .
C19 C 0.2987(4) 0.6151(4) 0.4702(3) 0.0217(11) Uani 1 1 d . . .
H19A H 0.3607 0.6091 0.4997 0.026 Uiso 1 1 calc R . .
H19B H 0.2436 0.5568 0.4655 0.026 Uiso 1 1 calc R . .
C20 C 0.3332(4) 0.6274(4) 0.0163(3) 0.0255(12) Uani 1 1 d . . .
C21 C 0.3626(5) 0.6315(5) -0.1118(3) 0.0340(13) Uani 1 1 d . . .
H21A H 0.2946 0.5827 -0.1367 0.041 Uiso 1 1 calc R . .
H21B H 0.4052 0.6037 -0.1485 0.041 Uiso 1 1 calc R . .
C22 C 0.3609(5) 0.7380(5) -0.1082(4) 0.0385(14) Uani 1 1 d . . .
H22A H 0.3345 0.7319 -0.1653 0.058 Uiso 1 1 calc R . .
H22B H 0.4285 0.7857 -0.0850 0.058 Uiso 1 1 calc R . .
H22C H 0.3186 0.7654 -0.0719 0.058 Uiso 1 1 calc R . .
C23 C 0.4785(4) 0.6116(4) 0.1100(4) 0.0255(12) Uani 1 1 d . . .
C24 C 0.6488(6) 0.6758(7) 0.1139(5) 0.0236(17) Uiso 0.63 1 d P A 1
H24A H 0.6912 0.7301 0.1018 0.028 Uiso 0.63 1 calc PR A 1
H24B H 0.6406 0.6067 0.0683 0.028 Uiso 0.63 1 calc PR A 1
C25 C 0.6966(8) 0.6796(7) 0.1969(6) 0.031(2) Uiso 0.63 1 d P A 1
H25A H 0.7616 0.6676 0.1957 0.047 Uiso 0.63 1 calc PR A 1
H25B H 0.6546 0.6253 0.2083 0.047 Uiso 0.63 1 calc PR A 1
H25C H 0.7049 0.7483 0.2417 0.047 Uiso 0.63 1 calc PR A 1
C24' C 0.6573(11) 0.6805(11) 0.1712(10) 0.020(3) Uiso 0.37 1 d P A 2
H24C H 0.6536 0.6251 0.1925 0.024 Uiso 0.37 1 calc PR A 2
H24D H 0.7058 0.7452 0.2154 0.024 Uiso 0.37 1 calc PR A 2
C25' C 0.6943(10) 0.6492(10) 0.0939(8) 0.016(3) Uiso 0.37 1 d P A 2
H25D H 0.7596 0.6387 0.1073 0.024 Uiso 0.37 1 calc PR A 2
H25E H 0.7001 0.7043 0.0730 0.024 Uiso 0.37 1 calc PR A 2
H25F H 0.6478 0.5840 0.0502 0.024 Uiso 0.37 1 calc PR A 2
C26 C 0.2696(4) 0.7107(4) 0.6099(3) 0.0179(10) Uani 1 1 d . . .
C27 C 0.1631(4) 0.6267(4) 0.6713(3) 0.0278(12) Uani 1 1 d . . .
H27A H 0.1642 0.6949 0.7143 0.033 Uiso 1 1 calc R . .
H27B H 0.2129 0.6002 0.6964 0.033 Uiso 1 1 calc R . .
C28 C 0.0616(4) 0.5504(4) 0.6440(4) 0.0309(13) Uani 1 1 d . . .
H28A H 0.0444 0.5410 0.6931 0.046 Uiso 1 1 calc R . .
H28B H 0.0614 0.4831 0.6016 0.046 Uiso 1 1 calc R . .
H28C H 0.0129 0.5774 0.6195 0.046 Uiso 1 1 calc R . .
C29 C 0.3762(3) 0.8106(4) 0.5524(3) 0.0171(10) Uani 1 1 d . . .
C30 C 0.4502(3) 0.9915(4) 0.6039(3) 0.0213(11) Uani 1 1 d . . .
H30A H 0.4872 0.9783 0.5596 0.026 Uiso 1 1 calc R . .
H30B H 0.4939 0.9996 0.6570 0.026 Uiso 1 1 calc R . .
C31 C 0.4191(4) 1.0881(4) 0.6171(4) 0.0267(12) Uani 1 1 d . . .
H31A H 0.4780 1.1478 0.6347 0.040 Uiso 1 1 calc R . .
H31B H 0.3827 1.1004 0.6611 0.040 Uiso 1 1 calc R . .
H31C H 0.3762 1.0793 0.5641 0.040 Uiso 1 1 calc R . .
C32 C 1.0108(3) 1.1385(4) 0.2174(3) 0.0154(9) Uani 1 1 d . . .
C33 C 0.9686(3) 1.1571(4) 0.2861(3) 0.0148(9) Uani 1 1 d . . .
H33A H 0.9014 1.1206 0.2776 0.018 Uiso 1 1 calc R . .
C34 C 1.0245(3) 1.2294(3) 0.3674(3) 0.0139(9) Uani 1 1 d . . .
H34A H 0.9942 1.2427 0.4133 0.017 Uiso 1 1 calc R . .
C35 C 1.1246(3) 1.2823(3) 0.3819(3) 0.0111(9) Uani 1 1 d . . .
C36 C 1.1641(3) 1.2669(4) 0.3122(3) 0.0155(9) Uani 1 1 d . . .
H36A H 1.2302 1.3054 0.3197 0.019 Uiso 1 1 calc R . .
C37 C 1.1077(3) 1.1958(4) 0.2317(3) 0.0170(10) Uani 1 1 d . . .
H37A H 1.1366 1.1864 0.1852 0.020 Uiso 1 1 calc R . .
C38 C 1.1875(3) 1.3583(3) 0.4681(3) 0.0141(9) Uani 1 1 d . . .
H38A H 1.1459 1.3979 0.4986 0.017 Uiso 1 1 calc R . .
H38B H 1.2407 1.4089 0.4612 0.017 Uiso 1 1 calc R . .
C39 C 1.2366(3) 1.3105(3) 0.5245(3) 0.0138(9) Uani 1 1 d . . .
C40 C 1.2736(3) 1.1064(3) 0.4268(3) 0.0131(9) Uani 1 1 d . . .
H40A H 1.3281 1.0738 0.4292 0.016 Uiso 1 1 calc R . .
H40B H 1.2303 1.0853 0.4602 0.016 Uiso 1 1 calc R . .
C41 C 1.1213(3) 0.9940(3) 0.3141(3) 0.0112(9) Uani 1 1 d . . .
C42 C 1.2534(3) 1.0578(3) 0.2702(3) 0.0127(9) Uani 1 1 d . . .
C43 C 1.3462(3) 1.1047(3) 0.2655(3) 0.0142(9) Uani 1 1 d . . .
H43A H 1.3981 1.1499 0.3146 0.017 Uiso 1 1 calc R . .
C44 C 1.3590(4) 1.0813(4) 0.1836(3) 0.0217(11) Uani 1 1 d . . .
H44A H 1.4218 1.1109 0.1772 0.026 Uiso 1 1 calc R . .
C45 C 1.2835(4) 1.0167(4) 0.1119(3) 0.0240(11) Uani 1 1 d . . .
H45A H 1.2955 1.0033 0.0577 0.029 Uiso 1 1 calc R . .
C46 C 1.1893(4) 0.9705(4) 0.1178(3) 0.0183(10) Uani 1 1 d . . .
H46A H 1.1369 0.9269 0.0686 0.022 Uiso 1 1 calc R . .
C47 C 1.1760(3) 0.9910(4) 0.1982(3) 0.0161(10) Uani 1 1 d . . .
C48 C 1.0050(3) 0.8709(4) 0.1748(3) 0.0202(10) Uani 1 1 d . . .
H48A H 1.0057 0.8104 0.1890 0.024 Uiso 1 1 calc R . .
H48B H 1.0058 0.8489 0.1146 0.024 Uiso 1 1 calc R . .
C49 C 0.8699(4) 0.9676(4) 0.1156(3) 0.0179(10) Uani 1 1 d . . .
C50 C 0.9581(4) 1.0584(4) 0.1284(3) 0.0179(10) Uani 1 1 d . . .
H50A H 1.0079 1.0281 0.1029 0.022 Uiso 1 1 calc R . .
H50B H 0.9346 1.0959 0.0955 0.022 Uiso 1 1 calc R . .
C51 C 1.3018(3) 1.4047(3) 0.6070(3) 0.0140(9) Uani 1 1 d . . .
C52 C 1.4468(3) 1.5502(4) 0.6660(3) 0.0200(10) Uani 1 1 d . . .
H52A H 1.4718 1.5264 0.7093 0.024 Uiso 1 1 calc R . .
H52B H 1.4129 1.6030 0.6912 0.024 Uiso 1 1 calc R . .
C53 C 1.5310(4) 1.5967(4) 0.6373(3) 0.0228(11) Uani 1 1 d . . .
H53A H 1.5786 1.6561 0.6858 0.034 Uiso 1 1 calc R . .
H53B H 1.5055 1.6204 0.5948 0.034 Uiso 1 1 calc R . .
H53C H 1.5641 1.5438 0.6126 0.034 Uiso 1 1 calc R . .
C54 C 1.1583(3) 1.2489(3) 0.5526(3) 0.0147(9) Uani 1 1 d . . .
C55 C 1.1126(3) 1.1178(4) 0.6012(3) 0.0187(10) Uani 1 1 d . . .
H55A H 1.0488 1.0881 0.5574 0.022 Uiso 1 1 calc R . .
H55B H 1.1019 1.1626 0.6553 0.022 Uiso 1 1 calc R . .
C56 C 1.1504(4) 1.0318(4) 0.6109(3) 0.0242(11) Uani 1 1 d . . .
H56A H 1.1016 0.9889 0.6273 0.036 Uiso 1 1 calc R . .
H56B H 1.2133 1.0622 0.6546 0.036 Uiso 1 1 calc R . .
H56C H 1.1609 0.9883 0.5570 0.036 Uiso 1 1 calc R . .
C57 C 0.8479(4) 0.8837(4) 0.0265(3) 0.0201(10) Uani 1 1 d . . .
C58 C 0.7243(4) 0.7429(4) -0.0866(3) 0.0271(12) Uani 1 1 d . . .
H58A H 0.7596 0.6914 -0.0835 0.033 Uiso 1 1 calc R . .
H58B H 0.7427 0.7666 -0.1300 0.033 Uiso 1 1 calc R . .
C59 C 0.6140(4) 0.6948(4) -0.1085(3) 0.0274(12) Uani 1 1 d . . .
H59A H 0.5929 0.6347 -0.1635 0.041 Uiso 1 1 calc R . .
H59B H 0.5801 0.7467 -0.1113 0.041 Uiso 1 1 calc R . .
H59C H 0.5970 0.6718 -0.0651 0.041 Uiso 1 1 calc R . .
C60 C 0.7783(3) 1.0067(4) 0.1272(3) 0.0164(10) Uani 1 1 d . . .
C61 C 0.6282(4) 0.9883(5) 0.1708(4) 0.0284(12) Uani 1 1 d . . .
H61A H 0.6407 1.0647 0.1894 0.034 Uiso 1 1 calc R . .
H61B H 0.6019 0.9686 0.2135 0.034 Uiso 1 1 calc R . .
C62 C 0.5532(4) 0.9321(5) 0.0866(4) 0.0315(13) Uani 1 1 d . . .
H62A H 0.4914 0.9507 0.0915 0.047 Uiso 1 1 calc R . .
H62B H 0.5402 0.8565 0.0687 0.047 Uiso 1 1 calc R . .
H62C H 0.5791 0.9524 0.0447 0.047 Uiso 1 1 calc R . .
Cl1S Cl -0.0550(3) 0.6481(3) 0.9596(2) 0.0316(8) Uiso 0.37 1 d P . .
Cl2S Cl 0.1136(4) 0.7192(4) 0.8981(3) 0.0518(11) Uiso 0.37 1 d P . .
C1S C -0.0122(13) 0.6723(14) 0.8813(11) 0.041(4) Uiso 0.37 1 d P . .
H1SA H -0.0431 0.7231 0.8699 0.049 Uiso 0.37 1 calc PR . .
H1SB H -0.0363 0.6065 0.8293 0.049 Uiso 0.37 1 calc PR . .

loop_
_atom_site_aniso_label
_atom_site_aniso_U_11
_atom_site_aniso_U_22
_atom_site_aniso_U_33
_atom_site_aniso_U_23
_atom_site_aniso_U_13
_atom_site_aniso_U_12
S1 0.0159(6) 0.0140(6) 0.0254(6) 0.0069(5) 0.0086(5) 0.0041(5)
S2 0.0118(6) 0.0174(6) 0.0195(6) 0.0108(5) 0.0037(4) 0.0028(4)
S3 0.0105(5) 0.0106(5) 0.0128(5) 0.0029(4) 0.0026(4) 0.0009(4)
S4 0.0147(6) 0.0182(6) 0.0186(6) 0.0088(5) -0.0003(5) 0.0017(5)
O1 0.0150(17) 0.0148(16) 0.0198(17) 0.0060(14) 0.0014(14) 0.0000(14)
O2 0.022(2) 0.046(2) 0.029(2) 0.0112(19) 0.0069(17) 0.0015(18)
O3 0.033(2) 0.030(2) 0.033(2) 0.0148(17) 0.0196(17) 0.0118(17)
O4 0.027(2) 0.0164(19) 0.043(2) 0.0096(17) 0.0147(17) 0.0089(15)
O6 0.031(2) 0.033(2) 0.026(2) 0.0146(18) -0.0002(17) 0.0016(18)
O7 0.0239(19) 0.0262(19) 0.029(2) 0.0201(16) 0.0098(15) 0.0019(15)
O8 0.0145(18) 0.029(2) 0.034(2) 0.0095(17) 0.0059(15) 0.0069(15)
O9 0.0127(16) 0.0155(16) 0.0233(18) 0.0106(14) 0.0015(13) 0.0000(13)
O10 0.0137(16) 0.0190(17) 0.0189(17) 0.0095(14) 0.0052(13) 0.0001(13)
O11 0.031(2) 0.027(2) 0.0122(18) -0.0033(15) 0.0080(15) -0.0051(16)
O12 0.0158(17) 0.0116(16) 0.0118(16) -0.0014(13) -0.0012(13) -0.0019(13)
O13 0.0153(18) 0.031(2) 0.0230(18) 0.0138(16) 0.0095(14) 0.0100(15)
O14 0.0141(16) 0.0143(16) 0.0155(16) 0.0067(13) 0.0061(13) 0.0008(13)
O15 0.024(2) 0.037(2) 0.025(2) -0.0011(17) 0.0095(17) 0.0017(17)
O16 0.0180(17) 0.0204(17) 0.0133(16) 0.0018(14) -0.0008(13) 0.0016(14)
O17 0.0245(19) 0.028(2) 0.028(2) 0.0155(17) 0.0030(15) 0.0086(16)
O18 0.0179(18) 0.031(2) 0.0217(18) 0.0135(16) 0.0052(14) 0.0077(15)
N1 0.0111(19) 0.018(2) 0.019(2) 0.0085(17) 0.0063(16) 0.0050(16)
N2 0.0138(19) 0.0101(18) 0.0147(19) 0.0030(15) 0.0008(15) 0.0020(15)
N3 0.0114(18) 0.0126(18) 0.0084(18) 0.0021(15) 0.0016(14) 0.0007(15)
N4 0.0129(19) 0.0146(19) 0.0133(19) 0.0025(16) -0.0003(15) 0.0037(16)
C1 0.020(2) 0.015(2) 0.028(3) 0.015(2) 0.011(2) 0.0080(19)
C2 0.018(2) 0.018(2) 0.029(3) 0.010(2) 0.006(2) 0.007(2)
C3 0.016(2) 0.013(2) 0.029(3) 0.009(2) 0.006(2) 0.0064(19)
C4 0.025(3) 0.010(2) 0.030(3) 0.007(2) 0.011(2) 0.008(2)
C5 0.023(3) 0.018(2) 0.033(3) 0.011(2) 0.013(2) 0.009(2)
C6 0.018(2) 0.013(2) 0.033(3) 0.010(2) 0.010(2) 0.0030(19)
C7 0.019(3) 0.010(2) 0.030(3) 0.004(2) 0.008(2) 0.0002(19)
C8 0.019(3) 0.014(2) 0.025(3) 0.004(2) 0.009(2) 0.003(2)
C9 0.017(2) 0.017(2) 0.021(2) 0.008(2) 0.0074(19) 0.0075(19)
C10 0.014(2) 0.012(2) 0.016(2) 0.0070(18) 0.0048(18) 0.0076(19)
C11 0.017(2) 0.014(2) 0.016(2) 0.0005(18) 0.0036(19) 0.0070(19)
C12 0.016(2) 0.021(3) 0.017(2) -0.003(2) 0.0023(19) 0.004(2)
C13 0.020(3) 0.023(3) 0.025(3) -0.006(2) -0.001(2) 0.006(2)
C14 0.011(2) 0.018(3) 0.036(3) 0.002(2) 0.002(2) -0.001(2)
C15 0.011(2) 0.012(2) 0.026(3) 0.0028(19) 0.0025(19) 0.0015(18)
C16 0.013(2) 0.014(2) 0.018(2) 0.0039(19) 0.0006(18) 0.0030(18)
C17 0.016(2) 0.010(2) 0.015(2) 0.0068(18) 0.0019(18) 0.0015(18)
C18 0.011(2) 0.024(3) 0.021(2) 0.011(2) 0.0008(19) 0.002(2)
C19 0.021(3) 0.018(2) 0.034(3) 0.016(2) 0.009(2) 0.009(2)
C20 0.032(3) 0.015(2) 0.028(3) 0.002(2) 0.018(2) 0.007(2)
C21 0.039(3) 0.038(3) 0.022(3) 0.009(2) 0.014(2) 0.007(3)
C22 0.042(4) 0.039(3) 0.034(3) 0.016(3) 0.009(3) 0.008(3)
C23 0.018(3) 0.016(3) 0.041(3) 0.008(2) 0.014(2) 0.004(2)
C26 0.019(2) 0.019(2) 0.023(3) 0.014(2) 0.007(2) 0.009(2)
C27 0.041(3) 0.027(3) 0.029(3) 0.020(2) 0.020(3) 0.016(2)
C28 0.032(3) 0.032(3) 0.045(3) 0.028(3) 0.023(3) 0.010(2)
C29 0.017(2) 0.016(2) 0.020(2) 0.011(2) 0.0032(19) 0.0049(19)
C30 0.010(2) 0.019(2) 0.025(3) 0.006(2) -0.0010(19) -0.0049(19)
C31 0.020(3) 0.021(3) 0.037(3) 0.018(2) -0.005(2) -0.001(2)
C32 0.016(2) 0.016(2) 0.015(2) 0.0087(19) 0.0024(18) 0.0044(19)
C33 0.010(2) 0.016(2) 0.019(2) 0.0089(19) 0.0017(18) 0.0015(18)
C34 0.014(2) 0.011(2) 0.016(2) 0.0049(18) 0.0029(18) 0.0037(18)
C35 0.011(2) 0.008(2) 0.015(2) 0.0048(17) 0.0014(17) 0.0036(17)
C36 0.012(2) 0.014(2) 0.019(2) 0.0068(19) 0.0039(18) 0.0013(18)
C37 0.016(2) 0.023(2) 0.014(2) 0.010(2) 0.0049(18) 0.004(2)
C38 0.017(2) 0.011(2) 0.012(2) 0.0035(18) 0.0024(18) 0.0042(18)
C39 0.012(2) 0.015(2) 0.009(2) 0.0017(18) 0.0019(17) 0.0016(18)
C40 0.021(2) 0.009(2) 0.005(2) 0.0013(17) -0.0014(17) 0.0003(18)
C41 0.011(2) 0.008(2) 0.012(2) 0.0030(17) 0.0004(17) 0.0025(17)
C42 0.017(2) 0.011(2) 0.010(2) 0.0035(17) 0.0034(17) 0.0056(18)
C43 0.019(2) 0.014(2) 0.015(2) 0.0093(18) 0.0078(19) 0.0074(19)
C44 0.027(3) 0.023(3) 0.027(3) 0.016(2) 0.017(2) 0.014(2)
C45 0.038(3) 0.033(3) 0.016(2) 0.017(2) 0.016(2) 0.022(2)
C46 0.025(3) 0.020(2) 0.012(2) 0.0053(19) 0.0036(19) 0.014(2)
C47 0.015(2) 0.019(2) 0.018(2) 0.0085(19) 0.0037(19) 0.0100(19)
C48 0.016(2) 0.016(2) 0.020(2) 0.001(2) -0.0022(19) 0.005(2)
C49 0.018(2) 0.021(2) 0.013(2) 0.0061(19) 0.0034(18) 0.003(2)
C50 0.021(3) 0.019(2) 0.012(2) 0.0062(19) 0.0029(19) 0.002(2)
C51 0.013(2) 0.011(2) 0.015(2) 0.0038(18) 0.0026(18) 0.0014(18)
C52 0.016(2) 0.011(2) 0.017(2) -0.0012(19) -0.0092(19) -0.0043(19)
C53 0.015(2) 0.014(2) 0.032(3) 0.007(2) 0.000(2) -0.0037(19)
C54 0.015(2) 0.014(2) 0.011(2) 0.0012(18) 0.0033(18) 0.0033(18)
C55 0.015(2) 0.020(2) 0.020(2) 0.009(2) 0.0094(19) -0.0021(19)
C56 0.033(3) 0.014(2) 0.028(3) 0.008(2) 0.016(2) 0.004(2)
C57 0.020(3) 0.023(3) 0.013(2) 0.005(2) 0.002(2) 0.002(2)
C58 0.030(3) 0.025(3) 0.013(2) -0.001(2) 0.003(2) -0.001(2)
C59 0.028(3) 0.025(3) 0.020(3) 0.007(2) -0.003(2) 0.000(2)
C60 0.016(2) 0.016(2) 0.009(2) 0.0019(18) -0.0027(18) -0.0022(19)
C61 0.021(3) 0.037(3) 0.034(3) 0.015(3) 0.014(2) 0.015(2)
C62 0.020(3) 0.038(3) 0.039(3) 0.017(3) 0.010(2) 0.009(2)

loop_
_atom_type_symbol
_atom_type_description
_atom_type_scat_dispersion_real
_atom_type_scat_dispersion_imag
_atom_type_scat_source
C C 0.0033 0.0016 'International Tables Vol C Tables 4.2.6.8 and 6.1.1.4'
H H 0.0000 0.0000 'International Tables Vol C Tables 4.2.6.8 and 6.1.1.4'
N N 0.0061 0.0033 'International Tables Vol C Tables 4.2.6.8 and 6.1.1.4'
O O 0.0106 0.0060 'International Tables Vol C Tables 4.2.6.8 and 6.1.1.4'
S S 0.1246 0.1234 'International Tables Vol C Tables 4.2.6.8 and 6.1.1.4'
Cl Cl 0.1484 0.1585 'International Tables Vol C Tables 4.2.6.8 and 6.1.1.4'

loop_
_geom_angle_atom_site_label_1
_geom_angle_atom_site_label_2
_geom_angle_atom_site_label_3
_geom_angle
C9 S1 C8 104.1(2)
C17 S2 C18 110.3(2)
C40 S3 C39 110.0(2)
C48 S4 C49 104.0(2)
C20 O3 C21 114.9(4)
C23 O5 C24 115.0(5)
C23 O5' C24' 118.3(8)
C26 O7 C27 116.6(4)
C29 O9 C30 113.7(4)
C51 O12 C52 116.0(4)
C54 O14 C55 113.8(3)
C57 O16 C58 114.7(4)
C60 O18 C61 116.4(4)
C11 N1 C10 109.7(4)
C11 N1 C9 127.3(4)
C10 N1 C9 122.1(4)
C10 N2 C16 109.8(4)
C10 N2 C17 121.8(4)
C16 N2 C17 126.5(4)
C41 N3 C42 110.5(4)
C41 N3 C40 121.3(4)
C42 N3 C40 126.3(4)
C47 N4 C41 109.7(4)
C47 N4 C48 127.4(4)
C41 N4 C48 121.7(4)
C6 C1 C2 118.0(4)
C6 C1 C19 119.5(4)
C2 C1 C19 122.5(5)
C3 C2 C1 120.5(5)
C4 C3 C2 121.3(5)
C3 C4 C5 117.5(5)
C3 C4 C7 126.4(4)
C5 C4 C7 116.1(5)
C6 C5 C4 122.0(5)
C5 C6 C1 120.6(5)
C4 C7 C8 119.6(4)
C7 C8 C23 110.5(4)
C7 C8 C20 107.5(4)
C23 C8 C20 110.8(4)
C7 C8 S1 115.4(3)
C23 C8 S1 106.5(3)
C20 C8 S1 106.1(3)
N1 C9 S1 116.7(3)
O1 C10 N2 127.1(4)
O1 C10 N1 126.9(4)
N2 C10 N1 106.0(4)
C12 C11 N1 130.9(4)
C12 C11 C16 121.8(4)
N1 C11 C16 107.3(4)
C11 C12 C13 116.3(5)
C14 C13 C12 121.5(5)
C13 C14 C15 122.1(5)
C16 C15 C14 116.1(5)
C15 C16 C11 122.2(4)
C15 C16 N2 130.7(4)
C11 C16 N2 107.1(4)
N2 C17 S2 118.0(3)
C29 C18 C19 110.4(4)
C29 C18 C26 105.0(4)
C19 C18 C26 106.7(4)
C29 C18 S2 117.9(3)
C19 C18 S2 112.7(3)
C26 C18 S2 103.1(3)
C1 C19 C18 116.7(4)
O2 C20 O3 125.6(5)
O2 C20 C8 122.3(5)
O3 C20 C8 112.1(5)
O3 C21 C22 110.8(5)
O4 C23 O5 126.3(5)
O4 C23 O5' 119.6(6)
O5 C23 O5' 29.8(4)
O4 C23 C8 122.7(4)
O5 C23 C8 109.9(4)
O5' C23 C8 114.5(5)
O5 C24 C25 108.9(7)
O5' C24' C25' 114.2(12)
O6 C26 O7 124.8(4)
O6 C26 C18 124.1(4)
O7 C26 C18 111.1(4)
O7 C27 C28 107.9(5)
O8 C29 O9 124.4(4)
O8 C29 C18 121.6(4)
O9 C29 C18 113.9(4)
O9 C30 C31 107.7(4)
C37 C32 C33 118.0(4)
C37 C32 C50 117.7(4)
C33 C32 C50 124.3(4)
C32 C33 C34 120.5(4)
C33 C34 C35 120.8(4)
C36 C35 C34 117.8(4)
C36 C35 C38 119.5(4)
C34 C35 C38 122.6(4)
C37 C36 C35 120.7(4)
C32 C37 C36 121.9(4)
C35 C38 C39 116.1(4)
C54 C39 C51 105.3(3)
C54 C39 C38 110.8(4)
C51 C39 C38 105.9(4)
C54 C39 S3 118.3(3)
C51 C39 S3 103.1(3)
C38 C39 S3 112.1(3)
N3 C40 S3 118.2(3)
O10 C41 N3 127.7(4)
O10 C41 N4 126.7(4)
N3 C41 N4 105.5(4)
C43 C42 N3 130.8(4)
C43 C42 C47 122.7(4)
N3 C42 C47 106.5(4)
C42 C43 C44 115.8(4)
C45 C44 C43 122.4(5)
C44 C45 C46 121.2(4)
C47 C46 C45 117.3(4)
C46 C47 N4 131.7(4)
C46 C47 C42 120.7(4)
N4 C47 C42 107.5(4)
N4 C48 S4 116.5(3)
C57 C49 C50 108.8(4)
C57 C49 C60 109.4(4)
C50 C49 C60 109.6(4)
C57 C49 S4 105.3(3)
C50 C49 S4 115.2(3)
C60 C49 S4 108.2(3)
C32 C50 C49 118.8(4)
O11 C51 O12 125.2(4)
O11 C51 C39 123.6(4)
O12 C51 C39 111.1(4)
O12 C52 C53 107.9(4)
O13 C54 O14 125.2(4)
O13 C54 C39 121.5(4)
O14 C54 C39 113.2(4)
O14 C55 C56 107.2(4)
O15 C57 O16 124.7(4)
O15 C57 C49 124.0(4)
O16 C57 C49 111.3(4)
O16 C58 C59 106.5(4)
O17 C60 O18 124.4(5)
O17 C60 C49 122.0(4)
O18 C60 C49 113.6(4)
O18 C61 C62 110.2(4)
Cl1S C1S Cl2S 117.8(10)

loop_
_geom_bond_atom_site_label_1
_geom_bond_atom_site_label_2
_geom_bond_distance
S1 C9 1.806(5)
S1 C8 1.847(5)
S2 C17 1.819(4)
S2 C18 1.851(5)
S3 C40 1.825(4)
S3 C39 1.852(5)
S4 C48 1.807(5)
S4 C49 1.842(5)
O1 C10 1.221(6)
O2 C20 1.201(7)
O3 C20 1.320(6)
O3 C21 1.489(7)
O4 C23 1.201(6)
O5 C23 1.352(7)
O5 C24 1.481(10)
O5' C23 1.407(10)
O5' C24' 1.432(18)
O6 C26 1.207(6)
O7 C26 1.327(6)
O7 C27 1.457(6)
O8 C29 1.199(6)
O9 C29 1.334(6)
O9 C30 1.470(5)
O10 C41 1.216(5)
O11 C51 1.202(6)
O12 C51 1.331(5)
O12 C52 1.471(5)
O13 C54 1.201(6)
O14 C54 1.329(6)
O14 C55 1.476(5)
O15 C57 1.195(6)
O16 C57 1.345(6)
O16 C58 1.469(6)
O17 C60 1.211(6)
O18 C60 1.331(6)
O18 C61 1.467(6)
N1 C11 1.390(6)
N1 C10 1.394(6)
N1 C9 1.447(6)
N2 C10 1.384(6)
N2 C16 1.396(6)
N2 C17 1.444(6)
N3 C41 1.389(6)
N3 C42 1.393(6)
N3 C40 1.442(5)
N4 C47 1.390(6)
N4 C41 1.399(6)
N4 C48 1.452(6)
C1 C6 1.398(7)
C1 C2 1.412(7)
C1 C19 1.497(7)
C2 C3 1.396(7)
C3 C4 1.395(7)
C4 C5 1.399(7)
C4 C7 1.505(7)
C5 C6 1.384(7)
C7 C8 1.539(7)
C8 C23 1.540(7)
C8 C20 1.545(8)
C11 C12 1.387(7)
C11 C16 1.394(7)
C12 C13 1.403(7)
C13 C14 1.393(8)
C14 C15 1.395(7)
C15 C16 1.388(7)
C18 C29 1.541(6)
C18 C19 1.547(7)
C18 C26 1.550(7)
C21 C22 1.514(9)
C24 C25 1.487(13)
C24' C25' 1.485(18)
C27 C28 1.503(8)
C30 C31 1.493(7)
C32 C37 1.383(7)
C32 C33 1.395(7)
C32 C50 1.513(6)
C33 C34 1.403(6)
C34 C35 1.403(6)
C35 C36 1.391(6)
C35 C38 1.498(6)
C36 C37 1.390(7)
C38 C39 1.558(6)
C39 C54 1.533(6)
C39 C51 1.553(6)
C42 C43 1.384(6)
C42 C47 1.404(6)
C43 C44 1.404(7)
C44 C45 1.381(8)
C45 C46 1.405(7)
C46 C47 1.385(7)
C49 C57 1.519(7)
C49 C50 1.531(6)
C49 C60 1.538(7)
C52 C53 1.496(7)
C55 C56 1.499(7)
C58 C59 1.503(7)
C61 C62 1.501(8)
Cl1S C1S 1.705(17)
Cl2S C1S 1.715(18)

loop_
_geom_torsion_atom_site_label_1
_geom_torsion_atom_site_label_2
_geom_torsion_atom_site_label_3
_geom_torsion_atom_site_label_4
_geom_torsion
C6 C1 C2 C3 3.0(7)
C19 C1 C2 C3 -179.2(4)
C1 C2 C3 C4 0.3(7)
C2 C3 C4 C5 -3.4(7)
C2 C3 C4 C7 175.8(4)
C3 C4 C5 C6 3.3(7)
C7 C4 C5 C6 -175.9(4)
C4 C5 C6 C1 0.0(7)
C2 C1 C6 C5 -3.1(7)
C19 C1 C6 C5 179.0(4)
C3 C4 C7 C8 -23.7(7)
C5 C4 C7 C8 155.4(4)
C4 C7 C8 C23 77.0(5)
C4 C7 C8 C20 -162.0(4)
C4 C7 C8 S1 -43.8(6)
C9 S1 C8 C7 -54.4(4)
C9 S1 C8 C23 -177.5(3)
C9 S1 C8 C20 64.4(4)
C11 N1 C9 S1 -124.9(4)
C10 N1 C9 S1 67.0(5)
C8 S1 C9 N1 81.4(4)
C16 N2 C10 O1 173.4(4)
C17 N2 C10 O1 8.2(7)
C16 N2 C10 N1 -4.3(5)
C17 N2 C10 N1 -169.4(4)
C11 N1 C10 O1 -174.4(4)
C9 N1 C10 O1 -4.4(7)
C11 N1 C10 N2 3.3(5)
C9 N1 C10 N2 173.3(4)
C10 N1 C11 C12 178.9(5)
C9 N1 C11 C12 9.6(8)
C10 N1 C11 C16 -1.1(5)
C9 N1 C11 C16 -170.4(4)
N1 C11 C12 C13 -178.3(5)
C16 C11 C12 C13 1.7(7)
C11 C12 C13 C14 -0.5(8)
C12 C13 C14 C15 -0.8(8)
C13 C14 C15 C16 0.9(7)
C14 C15 C16 C11 0.3(7)
C14 C15 C16 N2 -179.8(5)
C12 C11 C16 C15 -1.6(7)
N1 C11 C16 C15 178.4(4)
C12 C11 C16 N2 178.4(4)
N1 C11 C16 N2 -1.6(5)
C10 N2 C16 C15 -176.2(5)
C17 N2 C16 C15 -12.0(8)
C10 N2 C16 C11 3.7(5)
C17 N2 C16 C11 167.9(4)
C10 N2 C17 S2 -128.5(4)
C16 N2 C17 S2 69.0(5)
C18 S2 C17 N2 85.5(4)
C17 S2 C18 C29 29.6(4)
C17 S2 C18 C19 -100.8(4)
C17 S2 C18 C26 144.6(3)
C6 C1 C19 C18 -96.2(5)
C2 C1 C19 C18 86.0(6)
C29 C18 C19 C1 -70.7(5)
C26 C18 C19 C1 175.7(4)
S2 C18 C19 C1 63.3(5)
C21 O3 C20 O2 -0.4(7)
C21 O3 C20 C8 -178.8(4)
C7 C8 C20 O2 37.3(6)
C23 C8 C20 O2 158.1(5)
S1 C8 C20 O2 -86.7(5)
C7 C8 C20 O3 -144.2(4)
C23 C8 C20 O3 -23.4(6)
S1 C8 C20 O3 91.8(4)
C20 O3 C21 C22 88.3(6)
C24 O5 C23 O4 -6.9(10)
C24 O5 C23 O5' 80.3(10)
C24 O5 C23 C8 -175.0(5)
C24' O5' C23 O4 15.4(12)
C24' O5' C23 O5 -96.8(13)
C24' O5' C23 C8 175.7(9)
C7 C8 C23 O4 28.7(7)
C20 C8 C23 O4 -90.4(6)
S1 C8 C23 O4 154.7(5)
C7 C8 C23 O5 -162.7(5)
C20 C8 C23 O5 78.2(6)
S1 C8 C23 O5 -36.7(6)
C7 C8 C23 O5' -130.9(6)
C20 C8 C23 O5' 110.0(6)
S1 C8 C23 O5' -4.9(7)
C23 O5 C24 C25 -76.5(8)
C23 O5' C24' C25' 69.5(13)
C27 O7 C26 O6 4.3(7)
C27 O7 C26 C18 -177.2(4)
C29 C18 C26 O6 -6.0(6)
C19 C18 C26 O6 111.1(5)
S2 C18 C26 O6 -130.0(4)
C29 C18 C26 O7 175.4(4)
C19 C18 C26 O7 -67.5(5)
S2 C18 C26 O7 51.4(4)
C26 O7 C27 C28 174.0(4)
C30 O9 C29 O8 2.6(7)
C30 O9 C29 C18 179.1(4)
C19 C18 C29 O8 -22.9(6)
C26 C18 C29 O8 91.7(5)
S2 C18 C29 O8 -154.3(4)
C19 C18 C29 O9 160.5(4)
C26 C18 C29 O9 -84.9(5)
S2 C18 C29 O9 29.1(5)
C29 O9 C30 C31 171.1(4)
C37 C32 C33 C34 -2.2(7)
C50 C32 C33 C34 176.9(4)
C32 C33 C34 C35 -1.7(7)
C33 C34 C35 C36 5.0(6)
C33 C34 C35 C38 -178.6(4)
C34 C35 C36 C37 -4.3(6)
C38 C35 C36 C37 179.1(4)
C33 C32 C37 C36 2.9(7)
C50 C32 C37 C36 -176.3(4)
C35 C36 C37 C32 0.5(7)
C36 C35 C38 C39 -99.0(5)
C34 C35 C38 C39 84.6(5)
C35 C38 C39 C54 -69.7(5)
C35 C38 C39 C51 176.7(4)
C35 C38 C39 S3 65.0(5)
C40 S3 C39 C54 29.9(4)
C40 S3 C39 C51 145.6(3)
C40 S3 C39 C38 -101.0(3)
C41 N3 C40 S3 -128.4(4)
C42 N3 C40 S3 69.1(5)
C39 S3 C40 N3 85.3(4)
C42 N3 C41 O10 172.5(4)
C40 N3 C41 O10 7.4(7)
C42 N3 C41 N4 -5.6(5)
C40 N3 C41 N4 -170.6(4)
C47 N4 C41 O10 -173.7(4)
C48 N4 C41 O10 -5.1(7)
C47 N4 C41 N3 4.4(5)
C48 N4 C41 N3 173.0(4)
C41 N3 C42 C43 -174.2(4)
C40 N3 C42 C43 -10.1(7)
C41 N3 C42 C47 4.6(5)
C40 N3 C42 C47 168.8(4)
N3 C42 C43 C44 178.5(4)
C47 C42 C43 C44 -0.2(6)
C42 C43 C44 C45 0.8(7)
C43 C44 C45 C46 -0.2(7)
C44 C45 C46 C47 -1.0(7)
C45 C46 C47 N4 -176.1(5)
C45 C46 C47 C42 1.7(7)
C41 N4 C47 C46 176.4(5)
C48 N4 C47 C46 8.6(8)
C41 N4 C47 C42 -1.6(5)
C48 N4 C47 C42 -169.4(4)
C43 C42 C47 C46 -1.1(7)
N3 C42 C47 C46 179.9(4)
C43 C42 C47 N4 177.2(4)
N3 C42 C47 N4 -1.8(5)
C47 N4 C48 S4 -128.5(4)
C41 N4 C48 S4 65.1(5)
C49 S4 C48 N4 82.8(4)
C48 S4 C49 C57 68.6(3)
C48 S4 C49 C50 -51.3(4)
C48 S4 C49 C60 -174.4(3)
C37 C32 C50 C49 157.2(4)
C33 C32 C50 C49 -21.9(7)
C57 C49 C50 C32 -164.7(4)
C60 C49 C50 C32 75.7(5)
S4 C49 C50 C32 -46.7(5)
C52 O12 C51 O11 5.6(7)
C52 O12 C51 C39 -177.4(4)
C54 C39 C51 O11 -7.0(6)
C38 C39 C51 O11 110.4(5)
S3 C39 C51 O11 -131.6(4)
C54 C39 C51 O12 176.0(4)
C38 C39 C51 O12 -66.6(4)
S3 C39 C51 O12 51.3(4)
C51 O12 C52 C53 174.3(4)
C55 O14 C54 O13 3.1(6)
C55 O14 C54 C39 -178.5(3)
C51 C39 C54 O13 91.4(5)
C38 C39 C54 O13 -22.6(6)
S3 C39 C54 O13 -154.1(4)
C51 C39 C54 O14 -87.0(4)
C38 C39 C54 O14 159.0(4)
S3 C39 C54 O14 27.5(5)
C54 O14 C55 C56 170.3(4)
C58 O16 C57 O15 2.8(7)
C58 O16 C57 C49 -174.3(4)
C50 C49 C57 O15 34.4(7)
C60 C49 C57 O15 154.2(5)
S4 C49 C57 O15 -89.7(5)
C50 C49 C57 O16 -148.5(4)
C60 C49 C57 O16 -28.7(5)
S4 C49 C57 O16 87.4(4)
C57 O16 C58 C59 178.9(4)
C61 O18 C60 O17 4.2(7)
C61 O18 C60 C49 -174.7(4)
C57 C49 C60 O17 -81.6(5)
C50 C49 C60 O17 37.6(6)
S4 C49 C60 O17 164.1(4)
C57 C49 C60 O18 97.3(5)
C50 C49 C60 O18 -143.5(4)
S4 C49 C60 O18 -17.0(5)
C60 O18 C61 C62 76.0(6)
